data_4034165
loop_
_publ_author_name
'Baydoun, Orsola'
'De Rycke, Nicolas'
'L\'eonce, Estelle'
'Boutin, C\'eline'
'Berthault, Patrick'
'Jeanneau, Erwann'
'Brotin, Thierry'

_publ_section_title
;
 Synthesis of Cryptophane-223-Type Derivatives with Dual
 Functionalization.
;
_journal_issue 14
_journal_name_full 'The Journal of organic chemistry'
_journal_page_first 9127
_journal_page_last 9137
_journal_paper_doi 10.1021/acs.joc.9b01093
_journal_volume 84
_journal_year 2019
_chemical_absolute_configuration ad
_chemical_formula_moiety 'C56 H58 O13'
_chemical_formula_sum 'C56 H58 O13'
_chemical_formula_weight 939.07
_space_group_IT_number 199
_space_group_name_Hall 'I 2b 2c 3'
_space_group_name_H-M_alt 'I 21 3'
_symmetry_cell_setting cubic
_symmetry_space_group_name_Hall 'I 2b 2c 3'
_symmetry_space_group_name_H-M 'I 21 3'
_atom_sites_solution_hydrogens difmap
_atom_sites_solution_primary other
_cell_angle_alpha 90
_cell_angle_beta 90
_cell_angle_gamma 90
_cell_formula_units_Z 24
_cell_length_a 33.5971(16)
_cell_length_b 33.5971(16)
_cell_length_c 33.5971(16)
_cell_measurement_reflns_used 3819
_cell_measurement_temperature 150.00(10)
_cell_measurement_theta_max 66.8568
_cell_measurement_theta_min 3.2199
_cell_volume 37923(3)
_computing_cell_refinement 'CrysAlisPro 1.171.38.46 (Rigaku OD, 2015)'
_computing_data_collection 'CrysAlisPro 1.171.38.46 (Rigaku OD, 2015)'
_computing_data_reduction 'CrysAlisPro 1.171.38.46 (Rigaku OD, 2015)'
_computing_molecular_graphics 'CAMERON (Watkin et al., 1996)'
_computing_publication_material 'CRYSTALS (Betteridge et al., 2003)'
_computing_structure_refinement 'CRYSTALS (Betteridge et al., 2003)'
_computing_structure_solution 'Superflip (Palatinus & Chapuis, 2007)'
_diffrn_ambient_environment N~2~
_diffrn_ambient_temperature 150.00(10)
_diffrn_detector 'CCD plate'
_diffrn_detector_area_resol_mean 10.4685
_diffrn_detector_type Atlas
_diffrn_measured_fraction_theta_full 0.9878
_diffrn_measured_fraction_theta_max 0.9878
_diffrn_measurement_device 'four-circle diffractometer'
_diffrn_measurement_device_type 'Xcalibur, Atlas, Gemini ultra'
_diffrn_measurement_method \w
_diffrn_radiation_monochromator mirror
_diffrn_radiation_probe x-ray
_diffrn_radiation_type 'Cu K\a'
_diffrn_radiation_wavelength 1.54184
_diffrn_reflns_av_R_equivalents 0.069
_diffrn_reflns_limit_h_max 28
_diffrn_reflns_limit_h_min -38
_diffrn_reflns_limit_k_max 10
_diffrn_reflns_limit_k_min -40
_diffrn_reflns_limit_l_max 26
_diffrn_reflns_limit_l_min -29
_diffrn_reflns_number 25070
_diffrn_reflns_theta_full 66.9682
_diffrn_reflns_theta_max 66.9682
_diffrn_reflns_theta_min 3.2221
_diffrn_source 'fine-focus sealed X-ray tube'
_diffrn_source_type 'Enhance Ultra (Cu) X-ray Source'
_diffrn_standards_number 0
_exptl_absorpt_coefficient_mu 0.571
_exptl_absorpt_correction_T_max 0.912
_exptl_absorpt_correction_T_min 0.863
_exptl_absorpt_correction_type analytical
_exptl_absorpt_process_details
;
CrysAlisPro 1.171.38.46 (Rigaku Oxford Diffraction, 2015)
Analytical numeric absorption correction using a multifaceted crystal
			model based on expressions derived by R.C. Clark & J.S. Reid.
(Clark, R. C. & Reid, J. S. (1995). Acta Cryst. A51, 887-897)
Empirical absorption correction using spherical harmonics,
 implemented in SCALE3 ABSPACK scaling algorithm.
;
_exptl_crystal_colour colorless
_exptl_crystal_density_diffrn 0.987
_exptl_crystal_density_method 'not measured'
_exptl_crystal_description plate
_exptl_crystal_F_000 11952
_exptl_crystal_size_max 0.397
_exptl_crystal_size_mid 0.321
_exptl_crystal_size_min 0.187
_refine_diff_density_max 0.53
_refine_diff_density_min -0.34
_refine_ls_abs_structure_details
; 
 Parsons, Flack & Wagner (2013), 
 3517 Friedel Pairs 
;
_refine_ls_abs_structure_Flack 0.473(13)
_refine_ls_extinction_method None
_refine_ls_goodness_of_fit_ref 0.9952
_refine_ls_hydrogen_treatment constr
_refine_ls_matrix_type full
_refine_ls_number_parameters 645
_refine_ls_number_reflns 10391
_refine_ls_number_restraints 60
_refine_ls_R_factor_all 0.1103
_refine_ls_R_factor_gt 0.0778
_refine_ls_shift/su_max 0.0029027
_refine_ls_shift/su_mean 0.0000772
_refine_ls_structure_factor_coef Fsqd
_refine_ls_weighting_details
;
 Method, part 1, Chebychev polynomial, (Watkin, 1994, Prince, 1982) 
 [weight] = 1.0/[A~0~*T~0~(x)+A~1~*T~1~(x) ... +A~n-1~]*T~n-1~(x)] 
 where A~i~ are the Chebychev coefficients listed below and x= Fcalc/Fmax 
 Method = Robust Weighting (Prince, 1982) 
 W = [weight] * [1-(deltaF/6*sigmaF)^2^]^2^ 
 A~i~ are: 
 347. 529. 246. 53.0 
;
_refine_ls_weighting_scheme calc
_refine_ls_wR_factor_all 0.1891
_refine_ls_wR_factor_gt 0.1422
_refine_ls_wR_factor_ref 0.1891
_reflns_limit_h_max 27
_reflns_limit_h_min -27
_reflns_limit_k_max 28
_reflns_limit_k_min 0
_reflns_limit_l_max 40
_reflns_limit_l_min 2
_reflns_number_gt 6339
_reflns_number_total 10442
_reflns_threshold_expression I>2.0\s(I)
_oxford_diffrn_Wilson_B_factor 5.50
_oxford_diffrn_Wilson_scale 8.29
_oxford_refine_ls_r_factor_ref 0.1103
_oxford_refine_ls_scale 0.3794(4)
_oxford_reflns_number_all 10391
_cod_data_source_file jo9b01093_si_002.cif
_cod_data_source_block I
_cod_original_cell_volume 37923(5)
_cod_original_sg_symbol_H-M 'I 21 3 '
_cod_database_code 4034165
_oxdiff_exptl_absorpt_empirical_full_min 0.723
_oxdiff_exptl_absorpt_empirical_full_max 1.856
_oxdiff_exptl_absorpt_empirical_details
;
Empirical correction (ABSPACK) includes:
- Absorption correction using spherical harmonics
- Frame scaling
;
_oxford_refine_reflns_threshold_expression_ref I>-10.0\s(I)
_oxford_hooft_y 0.499(13)
_oxford_bijvoet_difference 0.473(13)
_oxford_refined_flack_x 0.005(5)
_platon_squeeze_void_probe_radius 1.20

loop_
_symmetry_equiv_pos_as_xyz
x,y,z
x+1/2,y+1/2,z+1/2
y,z,x
y+1/2,z+1/2,x+1/2
z,x,y
z+1/2,x+1/2,y+1/2
x+1/2,-y+1/2,-z
x+1,-y+1,-z+1/2
y+1/2,-z+1/2,-x
y+1,-z+1,-x+1/2
z+1/2,-x+1/2,-y
z+1,-x+1,-y+1/2
-y,z+1/2,-x+1/2
-y+1/2,z+1,-x+1
-z,x+1/2,-y+1/2
-z+1/2,x+1,-y+1
-z+1/2,-x,y+1/2
-z+1,-x+1/2,y+1
-x+1/2,-y,z+1/2
-x+1,-y+1/2,z+1
-y+1/2,-z,x+1/2
-y+1,-z+1/2,x+1
-x,y+1/2,-z+1/2
-x+1/2,y+1,-z+1

loop_
_atom_site_label
_atom_site_type_symbol
_atom_site_fract_x
_atom_site_fract_y
_atom_site_fract_z
_atom_site_U_iso_or_equiv
_atom_site_occupancy
_atom_site_adp_type
_atom_site_refinement_flags_posn
_atom_site_refinement_flags_adp
O1 O 0.80035(13) 0.85327(13) 0.48142(13) 0.0737 1.0000 Uani . .
C2 C 0.82529(16) 0.88597(18) 0.4868(2) 0.0643 1.0000 Uani . .
C3 C 0.83591(17) 0.90046(19) 0.5235(2) 0.0666 1.0000 Uani . .
C4 C 0.86135(17) 0.93497(17) 0.52506(19) 0.0618 1.0000 Uani . .
C5 C 0.87005(18) 0.95004(18) 0.56722(19) 0.0664 1.0000 Uani . .
C6 C 0.83863(17) 0.97732(18) 0.58302(18) 0.0606 1.0000 Uani . .
C7 C 0.83894(18) 1.01851(19) 0.57798(19) 0.0661 1.0000 Uani . .
C8 C 0.87256(16) 1.04105(18) 0.55868(18) 0.0614 1.0000 Uani . .
C9 C 0.86569(16) 1.05078(18) 0.5144(2) 0.0641 1.0000 Uani . .
C10 C 0.87738(17) 1.02632(17) 0.4834(2) 0.0645 1.0000 Uani . .
C11 C 0.86657(18) 1.03683(18) 0.44542(19) 0.0643 1.0000 Uani . .
C12 C 0.8465(2) 1.0703(2) 0.4362(2) 0.0732 1.0000 Uani . .
O13 O 0.84099(14) 1.07816(15) 0.39654(14) 0.0796 1.0000 Uani . .
C14 C 0.8064(2) 1.0955(2) 0.3819(3) 0.0898 1.0000 Uani . .
C15 C 0.7675(2) 1.0812(2) 0.3957(2) 0.0884 1.0000 Uani . U
O16 O 0.76013(15) 1.04263(14) 0.37799(15) 0.0867 1.0000 Uani . U
C17 C 0.7262(2) 1.0227(2) 0.3901(2) 0.0726 1.0000 Uani . .
C18 C 0.69436(19) 1.0406(2) 0.40896(18) 0.0694 1.0000 Uani . .
H181 H 0.6945 1.0683 0.4124 0.0820 1.0000 Uiso R .
C19 C 0.72586(18) 0.98149(18) 0.3834(2) 0.0671 1.0000 Uani . .
C20 C 0.69331(18) 0.95961(19) 0.39761(19) 0.0670 1.0000 Uani . .
H201 H 0.6929 0.9318 0.3944 0.0791 1.0000 Uiso R .
O21 O 0.75696(14) 0.96675(13) 0.36245(14) 0.0764 1.0000 Uani . .
C22 C 0.7551(3) 0.9259(2) 0.3513(3) 0.0999 1.0000 Uani . .
H223 H 0.7775 0.9200 0.3336 0.1482 1.0000 Uiso R .
H221 H 0.7564 0.9090 0.3749 0.1482 1.0000 Uiso R .
H222 H 0.7305 0.9215 0.3371 0.1478 1.0000 Uiso R .
H151 H 0.7676 1.0794 0.4254 0.1061 1.0000 Uiso R .
H152 H 0.7464 1.0993 0.3863 0.1065 1.0000 Uiso R .
H141 H 0.8070 1.0909 0.3525 0.1050 1.0000 Uiso R .
H142 H 0.8084 1.1244 0.3872 0.1052 1.0000 Uiso R .
C23 C 0.83534(19) 1.09639(18) 0.4672(2) 0.0675 1.0000 Uani . .
C24 C 0.84495(16) 1.08594(17) 0.5060(2) 0.0635 1.0000 Uani . .
H241 H 0.8372 1.1025 0.5270 0.0765 1.0000 Uiso R .
O25 O 0.81698(13) 1.13118(13) 0.45756(15) 0.0763 1.0000 Uani . .
C26 C 0.8052(2) 1.1558(2) 0.4900(2) 0.0840 1.0000 Uani . .
H261 H 0.7897 1.1778 0.4802 0.1258 1.0000 Uiso R .
H262 H 0.8277 1.1657 0.5051 0.1259 1.0000 Uiso R .
H263 H 0.7885 1.1411 0.5081 0.1261 1.0000 Uiso R .
H111 H 0.8729 1.0199 0.4246 0.0773 1.0000 Uiso R .
C27 C 0.90135(16) 0.98820(17) 0.4902(2) 0.0687 1.0000 Uani . .
C28 C 0.87508(15) 0.95141(17) 0.4909(2) 0.0610 1.0000 Uani . .
C29 C 0.86426(17) 0.93516(19) 0.4536(2) 0.0661 1.0000 Uani . .
C30 C 0.83928(18) 0.90263(19) 0.4523(2) 0.0658 1.0000 Uani . .
O31 O 0.82733(13) 0.88374(14) 0.41797(13) 0.0758 1.0000 Uani . .
C32 C 0.8486(2) 0.8951(3) 0.3816(2) 0.0917 1.0000 Uani . .
H321 H 0.8440 0.8756 0.3610 0.1361 1.0000 Uiso R .
H323 H 0.8770 0.8965 0.3865 0.1358 1.0000 Uiso R .
H322 H 0.8396 0.9207 0.3722 0.1358 1.0000 Uiso R .
H291 H 0.8738 0.9471 0.4303 0.0785 1.0000 Uiso R .
H272 H 0.9206 0.9859 0.4684 0.0800 1.0000 Uiso R .
H271 H 0.9155 0.9904 0.5155 0.0800 1.0000 Uiso R .
H82 H 0.8970 1.0259 0.5605 0.0759 1.0000 Uiso R .
H81 H 0.8750 1.0660 0.5726 0.0758 1.0000 Uiso R .
H52 H 0.8720 0.9279 0.5851 0.0801 1.0000 Uiso R .
H51 H 0.8948 0.9640 0.5663 0.0799 1.0000 Uiso R .
H31 H 0.8267 0.8887 0.5468 0.0788 1.0000 Uiso R .
C33 C 0.78355(18) 0.8358(2) 0.5160(2) 0.0743 1.0000 Uani . .
C34 C 0.7500 0.8095(2) 0.5000 0.0736 1.0000 Uani S T
C35 C 0.7601(5) 0.7806(5) 0.4646(5) 0.0947 0.5000 Uani . .
H352 H 0.7398 0.7939 0.5214 0.0890 0.5000 Uiso R .
O36 O 0.7871(4) 0.7522(3) 0.4777(3) 0.1108 0.5000 Uani . .
H351 H 0.7361 0.7670 0.4558 0.1078 0.5000 Uiso R .
H353 H 0.7712 0.7960 0.4430 0.1080 0.5000 Uiso R .
H332 H 0.8034 0.8199 0.5300 0.0889 1.0000 Uiso R .
H331 H 0.7726 0.8565 0.5332 0.0889 1.0000 Uiso R .
O37 O 0.70448(16) 0.63186(16) 0.52708(16) 0.0907 1.0000 Uani . .
C38 C 0.67705(19) 0.5997(2) 0.5255(2) 0.0704 1.0000 Uani . .
C39 C 0.6700(2) 0.5815(2) 0.56158(19) 0.0754 1.0000 Uani . .
O40 O 0.68947(14) 0.59768(15) 0.59428(13) 0.0787 1.0000 Uani . .
C41 C 0.6809(3) 0.5802(3) 0.6314(2) 0.1078 1.0000 Uani . .
H411 H 0.6956 0.5942 0.6518 0.1560 1.0000 Uiso R .
H413 H 0.6886 0.5524 0.6313 0.1558 1.0000 Uiso R .
H412 H 0.6526 0.5830 0.6361 0.1560 1.0000 Uiso R .
C42 C 0.64413(19) 0.5496(2) 0.5625(2) 0.0716 1.0000 Uani . .
C43 C 0.6263(2) 0.5363(2) 0.5278(2) 0.0761 1.0000 Uani . .
C44 C 0.60084(17) 0.4989(2) 0.53152(18) 0.0690 1.0000 Uani . .
C45 C 0.62596(18) 0.4613(2) 0.52896(19) 0.0679 1.0000 Uani . .
C46 C 0.63195(18) 0.43962(19) 0.49502(19) 0.0662 1.0000 Uani . .
C47 C 0.65564(18) 0.40547(19) 0.4968(2) 0.0693 1.0000 Uani . .
C48 C 0.67448(19) 0.3946(2) 0.5313(2) 0.0715 1.0000 Uani . .
O49 O 0.69723(14) 0.35997(14) 0.53565(15) 0.0815 1.0000 Uani . .
C50 C 0.6972(3) 0.3331(3) 0.5030(3) 0.1149 1.0000 Uani . .
H503 H 0.7057 0.3070 0.5126 0.1680 1.0000 Uiso R .
H502 H 0.7159 0.3424 0.4829 0.1679 1.0000 Uiso R .
H501 H 0.6710 0.3310 0.4920 0.1681 1.0000 Uiso R .
C51 C 0.6709(2) 0.4177(2) 0.56539(19) 0.0725 1.0000 Uani . .
C52 C 0.6459(2) 0.4501(2) 0.56430(18) 0.0726 1.0000 Uani . .
H521 H 0.6424 0.4653 0.5868 0.0867 1.0000 Uiso R .
O53 O 0.68767(19) 0.40641(19) 0.60101(18) 0.1127 1.0000 Uani . U
C54 C 0.7288(3) 0.4098(3) 0.6040(3) 0.1375 1.0000 Uani . U
C55 C 0.7353(4) 0.4467(4) 0.6311(4) 0.1487 1.0000 Uani . U
O56 O 0.77210(18) 0.4525(2) 0.63798(18) 0.1244 1.0000 Uani . U
C57 C 0.7994(2) 0.4744(4) 0.6147(2) 0.1104 1.0000 Uani . U
C58 C 0.8005(2) 0.5156(3) 0.6165(3) 0.1014 1.0000 Uani . U
O59 O 0.77311(16) 0.5331(2) 0.64252(19) 0.1156 1.0000 Uani . U
C60 C 0.7793(3) 0.5738(3) 0.6507(3) 0.1260 1.0000 Uani . U
C61 C 0.8283(2) 0.5361(2) 0.5957(2) 0.0823 1.0000 Uani . .
C62 C 0.85592(18) 0.5160(2) 0.57082(18) 0.0687 1.0000 Uani . .
C63 C 0.85538(19) 0.4751(2) 0.56960(17) 0.0675 1.0000 Uani . .
C64 C 0.82656(19) 0.4547(2) 0.5910(2) 0.0794 1.0000 Uani . .
H641 H 0.8250 0.4266 0.5892 0.0930 1.0000 Uiso R .
C65 C 0.88462(18) 0.4510(2) 0.54513(19) 0.0712 1.0000 Uani . .
H652 H 0.9088 0.4669 0.5417 0.0857 1.0000 Uiso R .
H651 H 0.8902 0.4267 0.5602 0.0863 1.0000 Uiso R .
C66 C 0.88396(19) 0.5421(2) 0.54717(19) 0.0706 1.0000 Uani . .
C67 C 0.86687(17) 0.55481(19) 0.50811(19) 0.0666 1.0000 Uani . .
C68 C 0.84125(19) 0.5873(2) 0.5082(2) 0.0726 1.0000 Uani . .
H681 H 0.8362 0.6004 0.5320 0.0880 1.0000 Uiso R .
H661 H 0.8897 0.5660 0.5626 0.0848 1.0000 Uiso R .
H662 H 0.9090 0.5282 0.5430 0.0852 1.0000 Uiso R .
H611 H 0.8293 0.5638 0.5977 0.0970 1.0000 Uiso R .
H551 H 0.7214 0.4405 0.6562 0.2082 1.0000 Uiso R .
H552 H 0.7235 0.4699 0.6183 0.2083 1.0000 Uiso R .
H541 H 0.7421 0.3858 0.6154 0.1716 1.0000 Uiso R .
H542 H 0.7417 0.4151 0.5763 0.1716 1.0000 Uiso R .
H471 H 0.6597 0.3902 0.4736 0.0841 1.0000 Uiso R .
H441 H 0.5877 0.4990 0.5571 0.0851 1.0000 Uiso R .
H442 H 0.5813 0.4981 0.5104 0.0851 1.0000 Uiso R .
H421 H 0.6388 0.5373 0.5866 0.0849 1.0000 Uiso R .
C69 C 0.7148(2) 0.6495(2) 0.4903(3) 0.0953 1.0000 Uani . .
C70 C 0.7500 0.6747(4) 0.5000 0.1300 1.0000 Uani S TU
C71 C 0.7392(6) 0.6983(6) 0.5443(8) 0.1353 0.5000 Uani . U
H712 H 0.7559 0.6924 0.4787 0.1321 0.5000 Uiso R .
O72 O 0.7714(4) 0.7255(4) 0.5497(5) 0.1414 0.5000 Uani . U
H711 H 0.7154 0.7143 0.5394 0.1370 0.5000 Uiso R .
H713 H 0.7342 0.6795 0.5660 0.1369 0.5000 Uiso R .
H692 H 0.6932 0.6656 0.4800 0.1130 1.0000 Uiso R .
H691 H 0.7233 0.6296 0.4699 0.1130 1.0000 Uiso R .
H721 H 0.7762 0.7339 0.5271 0.1678 0.5000 Uiso R .
H361 H 0.8102 0.7591 0.4741 0.1321 0.5000 Uiso R .
H601 H 0.7595 0.5830 0.6686 0.1509 1.0000 Uiso R .
H602 H 0.8049 0.5775 0.6622 0.1509 1.0000 Uiso R .
H603 H 0.7777 0.5884 0.6265 0.1509 1.0000 Uiso R .

loop_
_atom_site_aniso_label
_atom_site_aniso_U_11
_atom_site_aniso_U_22
_atom_site_aniso_U_33
_atom_site_aniso_U_23
_atom_site_aniso_U_13
_atom_site_aniso_U_12
O1 0.070(3) 0.078(3) 0.073(3) 0.005(2) -0.000(2) -0.011(2)
C2 0.048(3) 0.067(3) 0.078(4) -0.005(3) -0.002(3) 0.007(3)
C3 0.056(3) 0.071(4) 0.073(4) 0.006(3) -0.005(3) 0.004(3)
C4 0.051(3) 0.058(3) 0.076(4) -0.007(3) -0.009(3) -0.000(3)
C5 0.058(3) 0.064(3) 0.077(4) 0.001(3) -0.021(3) 0.010(3)
C6 0.057(3) 0.063(3) 0.062(3) 0.007(3) -0.008(3) 0.008(3)
C7 0.058(3) 0.068(4) 0.072(4) 0.004(3) -0.014(3) 0.003(3)
C8 0.050(3) 0.063(3) 0.071(4) -0.003(3) -0.012(3) -0.001(3)
C9 0.045(3) 0.063(3) 0.084(4) -0.000(3) -0.010(3) -0.005(2)
C10 0.056(3) 0.059(3) 0.079(4) 0.005(3) 0.002(3) -0.007(3)
C11 0.067(3) 0.059(3) 0.066(3) 0.008(3) -0.001(3) -0.003(3)
C12 0.073(4) 0.077(4) 0.070(4) 0.006(3) -0.005(3) -0.004(3)
O13 0.078(3) 0.087(3) 0.074(3) 0.012(2) -0.012(2) 0.001(2)
C14 0.065(4) 0.103(6) 0.102(6) 0.017(4) 0.002(4) -0.010(4)
C15 0.091(4) 0.086(4) 0.089(4) 0.004(3) 0.011(3) -0.004(3)
O16 0.092(3) 0.078(3) 0.090(3) -0.008(2) 0.025(2) -0.022(2)
C17 0.075(4) 0.068(4) 0.075(4) -0.006(3) -0.003(3) -0.012(3)
C18 0.074(4) 0.067(4) 0.068(4) -0.005(3) -0.003(3) -0.003(3)
C19 0.062(3) 0.060(3) 0.079(4) -0.014(3) 0.003(3) -0.003(3)
C20 0.063(3) 0.064(3) 0.074(4) -0.009(3) -0.013(3) 0.002(3)
O21 0.077(3) 0.069(2) 0.083(3) -0.003(2) 0.010(2) -0.000(2)
C22 0.096(6) 0.103(6) 0.101(6) -0.028(5) 0.008(5) 0.011(5)
C23 0.062(3) 0.055(3) 0.085(4) -0.001(3) -0.009(3) -0.007(3)
C24 0.053(3) 0.060(3) 0.077(4) 0.002(3) -0.011(3) -0.010(2)
O25 0.072(3) 0.061(2) 0.096(3) 0.007(2) -0.016(2) -0.003(2)
C26 0.069(4) 0.072(4) 0.111(6) 0.003(4) 0.003(4) 0.013(3)
C27 0.050(3) 0.072(4) 0.085(4) 0.007(3) -0.006(3) 0.002(3)
C28 0.041(3) 0.060(3) 0.083(4) -0.001(3) -0.002(3) 0.004(2)
C29 0.050(3) 0.069(4) 0.079(4) -0.003(3) -0.000(3) 0.005(3)
C30 0.057(3) 0.071(4) 0.069(4) 0.001(3) -0.004(3) 0.007(3)
O31 0.075(3) 0.086(3) 0.066(3) 0.001(2) 0.004(2) -0.003(2)
C32 0.082(5) 0.120(6) 0.073(4) 0.000(4) 0.017(4) -0.016(4)
C33 0.058(3) 0.081(4) 0.084(4) 0.022(4) -0.009(3) 0.003(3)
C34 0.073(5) 0.052(4) 0.095(7) 0.0000 -0.000(5) 0.0000
C35 0.084(10) 0.111(12) 0.089(10) -0.036(9) 0.001(8) 0.004(9)
O36 0.113(8) 0.082(7) 0.137(9) -0.020(7) -0.013(7) 0.025(6)
O37 0.093(3) 0.091(3) 0.088(3) -0.001(3) -0.008(3) -0.014(3)
C38 0.060(3) 0.075(4) 0.076(4) 0.000(3) -0.007(3) -0.002(3)
C39 0.075(4) 0.095(5) 0.056(3) -0.013(3) -0.012(3) 0.012(4)
O40 0.072(3) 0.100(3) 0.065(3) -0.009(2) -0.007(2) 0.000(2)
C41 0.092(6) 0.152(8) 0.080(5) -0.020(5) -0.001(4) -0.010(6)
C42 0.064(4) 0.085(4) 0.066(4) 0.001(3) -0.002(3) 0.002(3)
C43 0.064(4) 0.096(5) 0.069(4) 0.002(3) -0.008(3) 0.009(3)
C44 0.056(3) 0.091(4) 0.061(3) 0.007(3) -0.005(3) -0.005(3)
C45 0.055(3) 0.080(4) 0.069(4) 0.002(3) -0.006(3) -0.008(3)
C46 0.059(3) 0.075(4) 0.065(3) 0.001(3) -0.010(3) -0.010(3)
C47 0.061(3) 0.081(4) 0.066(4) -0.000(3) -0.009(3) -0.009(3)
C48 0.060(3) 0.073(4) 0.082(4) 0.006(3) -0.011(3) -0.009(3)
O49 0.072(3) 0.079(3) 0.094(3) 0.007(3) -0.012(2) 0.001(2)
C50 0.119(7) 0.104(6) 0.121(7) -0.025(6) -0.003(6) 0.014(5)
C51 0.065(4) 0.089(5) 0.064(4) 0.007(3) -0.010(3) -0.011(3)
C52 0.076(4) 0.090(5) 0.051(3) 0.011(3) -0.015(3) -0.010(4)
O53 0.106(4) 0.128(4) 0.104(4) 0.032(3) -0.052(3) -0.018(3)
C54 0.131(4) 0.149(5) 0.132(5) 0.018(4) -0.045(4) -0.030(4)
C55 0.141(6) 0.161(6) 0.144(6) 0.002(5) -0.036(5) -0.040(5)
O56 0.085(3) 0.195(6) 0.093(3) -0.026(4) 0.012(3) -0.055(4)
C57 0.070(4) 0.181(7) 0.080(4) -0.024(4) 0.003(3) -0.045(4)
C58 0.056(3) 0.148(5) 0.100(4) -0.054(4) 0.008(3) -0.002(4)
O59 0.072(3) 0.155(4) 0.120(3) -0.059(3) 0.014(2) -0.002(3)
C60 0.079(4) 0.163(5) 0.136(5) -0.057(5) 0.015(4) -0.004(4)
C61 0.065(4) 0.098(5) 0.083(5) -0.015(4) -0.014(3) -0.001(4)
C62 0.054(3) 0.094(5) 0.059(3) -0.006(3) -0.014(3) 0.003(3)
C63 0.059(3) 0.089(5) 0.054(3) -0.008(3) -0.012(3) 0.001(3)
C64 0.065(4) 0.107(5) 0.066(4) -0.016(4) -0.006(3) -0.013(4)
C65 0.060(3) 0.087(4) 0.067(4) -0.004(3) -0.006(3) 0.007(3)
C66 0.064(3) 0.083(4) 0.065(4) 0.002(3) -0.015(3) -0.006(3)
C67 0.055(3) 0.074(4) 0.071(4) -0.002(3) -0.009(3) -0.008(3)
C68 0.067(4) 0.083(4) 0.068(4) -0.008(3) -0.011(3) -0.008(3)
C69 0.082(5) 0.091(5) 0.113(6) 0.018(5) -0.013(5) -0.006(4)
C70 0.109(7) 0.087(6) 0.194(11) 0.0000 -0.015(8) 0.0000
C71 0.113(7) 0.094(6) 0.199(11) -0.010(4) -0.013(8) -0.002(4)
O72 0.119(7) 0.103(7) 0.202(11) -0.017(6) -0.013(8) -0.005(5)

loop_
_atom_type_symbol
_atom_type_scat_dispersion_real
_atom_type_scat_dispersion_imag
_atom_type_scat_Cromer_Mann_a1
_atom_type_scat_Cromer_Mann_b1
_atom_type_scat_Cromer_Mann_a2
_atom_type_scat_Cromer_Mann_b2
_atom_type_scat_Cromer_Mann_a3
_atom_type_scat_Cromer_Mann_b3
_atom_type_scat_Cromer_Mann_a4
_atom_type_scat_Cromer_Mann_b4
_atom_type_scat_Cromer_Mann_c
_atom_type_scat_source
C 0.0181 0.0091 2.3100 20.8439 1.0200 10.2075 1.5886 0.5687 0.8650 51.6512 0.2156 'International Tables Vol C 4.2.6.8 and 6.1.1.4'
H 0.0000 0.0000 0.4930 10.5109 0.3229 26.1257 0.1402 3.1424 0.0408 57.7998 0.0030 'International Tables Vol C 4.2.6.8 and 6.1.1.4'
O 0.0492 0.0322 3.0485 13.2771 2.2868 5.7011 1.5463 0.3239 0.8670 32.9089 0.2508 'International Tables Vol C 4.2.6.8 and 6.1.1.4'

loop_
_geom_angle_atom_site_label_1
_geom_angle_site_symmetry_1
_geom_angle_atom_site_label_2
_geom_angle_atom_site_label_3
_geom_angle_site_symmetry_3
_geom_angle
_geom_angle_publ_flag
C2 . O1 C33 . 117.3(5) yes
O1 . C2 C3 . 123.5(6) yes
O1 . C2 C30 . 114.8(6) yes
C3 . C2 C30 . 121.7(6) yes
C2 . C3 C4 . 118.1(6) yes
C2 . C3 H31 . 121.3 no
C4 . C3 H31 . 120.6 no
C3 . C4 C5 . 114.3(6) yes
C3 . C4 C28 . 120.0(6) yes
C5 . C4 C28 . 125.7(5) yes
C4 . C5 C6 . 113.3(5) yes
C4 . C5 H52 . 109.6 no
C6 . C5 H52 . 107.6 no
C4 . C5 H51 . 107.3 no
C6 . C5 H51 . 109.0 no
H52 . C5 H51 . 110.0 no
C5 . C6 C20 24_645 116.7(6) yes
C5 . C6 C7 . 124.1(6) yes
C20 24_645 C6 C7 . 119.2(6) yes
C18 24_645 C7 C6 . 118.5(6) yes
C18 24_645 C7 C8 . 117.6(6) yes
C6 . C7 C8 . 123.8(6) yes
C7 . C8 C9 . 114.2(5) yes
C7 . C8 H82 . 110.1 no
C9 . C8 H82 . 107.5 no
C7 . C8 H81 . 107.0 no
C9 . C8 H81 . 107.3 no
H82 . C8 H81 . 110.7 no
C8 . C9 C10 . 124.0(5) yes
C8 . C9 C24 . 116.7(6) yes
C10 . C9 C24 . 119.3(6) yes
C9 . C10 C11 . 118.2(6) yes
C9 . C10 C27 . 122.2(6) yes
C11 . C10 C27 . 119.6(6) yes
C10 . C11 C12 . 124.1(6) yes
C10 . C11 H111 . 118.9 no
C12 . C11 H111 . 117.0 no
C11 . C12 O13 . 116.9(6) yes
C11 . C12 C23 . 118.8(6) yes
O13 . C12 C23 . 124.1(6) yes
C12 . O13 C14 . 122.5(6) yes
O13 . C14 C15 . 119.6(7) yes
O13 . C14 H141 . 105.5 no
C15 . C14 H141 . 106.3 no
O13 . C14 H142 . 106.8 no
C15 . C14 H142 . 109.0 no
H141 . C14 H142 . 109.3 no
C14 . C15 O16 . 108.3(6) yes
C14 . C15 H151 . 109.4 no
O16 . C15 H151 . 110.9 no
C14 . C15 H152 . 109.5 no
O16 . C15 H152 . 107.3 no
H151 . C15 H152 . 111.3 no
C15 . O16 C17 . 116.9(5) yes
O16 . C17 C18 . 124.3(6) yes
O16 . C17 C19 . 116.0(6) yes
C18 . C17 C19 . 119.7(6) yes
C7 24_645 C18 C17 . 121.9(6) yes
C7 24_645 C18 H181 . 119.1 no
C17 . C18 H181 . 119.0 no
C17 . C19 C20 . 118.1(6) yes
C17 . C19 O21 . 115.9(6) yes
C20 . C19 O21 . 126.0(5) yes
C19 . C20 C6 24_645 122.5(6) yes
C19 . C20 H201 . 119.5 no
C6 24_645 C20 H201 . 118.0 no
C19 . O21 C22 . 117.0(6) yes
O21 . C22 H223 . 108.6 no
O21 . C22 H221 . 110.2 no
H223 . C22 H221 . 110.0 no
O21 . C22 H222 . 108.4 no
H223 . C22 H222 . 108.9 no
H221 . C22 H222 . 110.7 no
C12 . C23 C24 . 118.3(6) yes
C12 . C23 O25 . 118.6(6) yes
C24 . C23 O25 . 123.1(6) yes
C9 . C24 C23 . 121.3(6) yes
C9 . C24 H241 . 119.3 no
C23 . C24 H241 . 119.5 no
C23 . O25 C26 . 116.3(5) yes
O25 . C26 H261 . 109.4 no
O25 . C26 H262 . 112.4 no
H261 . C26 H262 . 109.9 no
O25 . C26 H263 . 110.2 no
H261 . C26 H263 . 107.2 no
H262 . C26 H263 . 107.6 no
C10 . C27 C28 . 112.2(4) yes
C10 . C27 H272 . 107.5 no
C28 . C27 H272 . 109.5 no
C10 . C27 H271 . 108.8 no
C28 . C27 H271 . 109.4 no
H272 . C27 H271 . 109.4 no
C27 . C28 C4 . 122.9(6) yes
C27 . C28 C29 . 116.7(6) yes
C4 . C28 C29 . 120.4(5) yes
C28 . C29 C30 . 119.3(6) yes
C28 . C29 H291 . 119.2 no
C30 . C29 H291 . 121.5 no
C29 . C30 C2 . 120.5(6) yes
C29 . C30 O31 . 124.6(6) yes
C2 . C30 O31 . 114.9(5) yes
C30 . O31 C32 . 115.9(5) yes
O31 . C32 H321 . 110.1 no
O31 . C32 H323 . 110.7 no
H321 . C32 H323 . 108.2 no
O31 . C32 H322 . 110.6 no
H321 . C32 H322 . 108.5 no
H323 . C32 H322 . 108.7 no
O1 . C33 C34 . 104.1(5) yes
O1 . C33 H332 . 110.5 no
C34 . C33 H332 . 110.9 no
O1 . C33 H331 . 109.8 no
C34 . C33 H331 . 110.0 no
H332 . C33 H331 . 111.3 no
C33 24_645 C34 C33 . 109.4(7) yes
C33 24_645 C34 C35 24_645 117.7(7) yes
C33 . C34 C35 24_645 104.5(7) yes
C33 24_645 C34 H352 24_645 108.5 no
C33 . C34 H352 24_645 108.6 no
C35 24_645 C34 H352 24_645 107.9 no
C33 24_645 C34 C35 . 104.5(7) yes
C33 . C34 C35 . 117.7(7) yes
C35 24_645 C34 C35 . 103.6(14) yes
H352 24_645 C34 C35 . 9.2 no
C33 24_645 C34 H352 . 108.6 no
C33 . C34 H352 . 108.5 no
C35 24_645 C34 H352 . 9.2 no
H352 24_645 C34 H352 . 113.2 no
C35 . C34 H352 . 107.9 no
C34 . C35 O36 . 109.1(11) yes
C34 . C35 H351 . 110.1 no
O36 . C35 H351 . 108.5 no
C34 . C35 H353 . 108.7 no
O36 . C35 H353 . 110.5 no
H351 . C35 H353 . 109.9 no
C35 . O36 H361 . 112.4 no
C38 . O37 C69 . 116.4(6) yes
O37 . C38 C68 24_645 124.0(6) yes
O37 . C38 C39 . 114.6(6) yes
C68 24_645 C38 C39 . 121.4(6) yes
C38 . C39 O40 . 116.2(7) yes
C38 . C39 C42 . 118.2(6) yes
O40 . C39 C42 . 125.6(6) yes
C39 . O40 C41 . 116.2(6) yes
O40 . C41 H411 . 108.6 no
O40 . C41 H413 . 109.9 no
H411 . C41 H413 . 109.5 no
O40 . C41 H412 . 107.8 no
H411 . C41 H412 . 110.1 no
H413 . C41 H412 . 111.0 no
C39 . C42 C43 . 120.3(6) yes
C39 . C42 H421 . 119.2 no
C43 . C42 H421 . 120.5 no
C42 . C43 C67 24_645 121.3(7) yes
C42 . C43 C44 . 116.2(6) yes
C67 24_645 C43 C44 . 122.5(6) yes
C43 . C44 C45 . 111.7(5) yes
C43 . C44 H441 . 109.0 no
C45 . C44 H441 . 107.8 no
C43 . C44 H442 . 110.1 no
C45 . C44 H442 . 108.2 no
H441 . C44 H442 . 110.0 no
C44 . C45 C46 . 124.8(6) yes
C44 . C45 C52 . 115.8(6) yes
C46 . C45 C52 . 119.3(6) yes
C65 24_645 C46 C45 . 123.8(6) yes
C65 24_645 C46 C47 . 117.1(6) yes
C45 . C46 C47 . 119.0(6) yes
C46 . C47 C48 . 121.1(6) yes
C46 . C47 H471 . 119.5 no
C48 . C47 H471 . 119.3 no
C47 . C48 O49 . 124.1(6) yes
C47 . C48 C51 . 120.6(6) yes
O49 . C48 C51 . 115.2(6) yes
C48 . O49 C50 . 116.5(6) yes
O49 . C50 H503 . 108.1 no
O49 . C50 H502 . 109.2 no
H503 . C50 H502 . 109.0 no
O49 . C50 H501 . 110.2 no
H503 . C50 H501 . 109.4 no
H502 . C50 H501 . 110.8 no
C48 . C51 C52 . 118.3(6) yes
C48 . C51 O53 . 121.9(7) yes
C52 . C51 O53 . 119.4(7) yes
C45 . C52 C51 . 121.4(6) yes
C45 . C52 H521 . 118.9 no
C51 . C52 H521 . 119.7 no
C51 . O53 C54 . 116.6(7) yes
O53 . C54 C55 . 104.3(10) yes
O53 . C54 H541 . 114.0 no
C55 . C54 H541 . 110.9 no
O53 . C54 H542 . 111.3 no
C55 . C54 H542 . 109.2 no
H541 . C54 H542 . 107.1 no
C54 . C55 O56 . 111.5(11) yes
C54 . C55 H551 . 105.5 no
O56 . C55 H551 . 109.7 no
C54 . C55 H552 . 108.8 no
O56 . C55 H552 . 110.5 no
H551 . C55 H552 . 110.7 no
C55 . O56 C57 . 127.6(9) yes
O56 . C57 C58 . 120.9(9) yes
O56 . C57 C64 . 119.9(10) yes
C58 . C57 C64 . 119.2(8) yes
C57 . C58 O59 . 115.4(9) yes
C57 . C58 C61 . 120.1(8) yes
O59 . C58 C61 . 124.4(9) yes
C58 . O59 C60 . 115.5(7) yes
O59 . C60 H601 . 109.6 no
O59 . C60 H602 . 109.9 no
H601 . C60 H602 . 109.5 no
O59 . C60 H603 . 109.0 no
H601 . C60 H603 . 109.5 no
H602 . C60 H603 . 109.5 no
C58 . C61 C62 . 120.9(8) yes
C58 . C61 H611 . 119.6 no
C62 . C61 H611 . 119.5 no
C61 . C62 C63 . 118.9(7) yes
C61 . C62 C66 . 116.2(7) yes
C63 . C62 C66 . 124.9(6) yes
C62 . C63 C64 . 119.2(7) yes
C62 . C63 C65 . 122.8(6) yes
C64 . C63 C65 . 118.1(7) yes
C63 . C64 C57 . 121.6(8) yes
C63 . C64 H641 . 119.8 no
C57 . C64 H641 . 118.7 no
C63 . C65 C46 24_645 112.4(5) yes
C63 . C65 H652 . 108.1 no
C46 24_645 C65 H652 . 109.8 no
C63 . C65 H651 . 106.8 no
C46 24_645 C65 H651 . 108.7 no
H652 . C65 H651 . 111.0 no
C62 . C66 C67 . 112.8(5) yes
C62 . C66 H661 . 108.7 no
C67 . C66 H661 . 108.0 no
C62 . C66 H662 . 109.6 no
C67 . C66 H662 . 110.1 no
H661 . C66 H662 . 107.5 no
C66 . C67 C43 24_645 125.2(6) yes
C66 . C67 C68 . 117.3(6) yes
C43 24_645 C67 C68 . 117.4(6) yes
C67 . C68 C38 24_645 121.3(6) yes
C67 . C68 H681 . 119.2 no
C38 24_645 C68 H681 . 119.5 no
O37 . C69 C70 . 103.9(6) yes
O37 . C69 H692 . 111.2 no
C70 . C69 H692 . 110.8 no
O37 . C69 H691 . 113.0 no
C70 . C69 H691 . 107.8 no
H692 . C69 H691 . 110.0 no
C69 24_645 C70 C69 . 110.7(10) yes
C69 24_645 C70 H712 24_645 110.8 no
C69 . C70 H712 24_645 110.8 no
C69 24_645 C70 C71 24_645 106.5(8) yes
C69 . C70 C71 24_645 103.8(8) yes
H712 24_645 C70 C71 24_645 114.0 no
C69 24_645 C70 C71 . 103.8(8) yes
C69 . C70 C71 . 106.5(8) yes
H712 24_645 C70 C71 . 11.4 no
C71 24_645 C70 C71 . 125.3(17) yes
C69 24_645 C70 H712 . 110.8 no
C69 . C70 H712 . 110.8 no
H712 24_645 C70 H712 . 102.7 no
C71 24_645 C70 H712 . 11.4 no
C71 . C70 H712 . 114.0 no
C70 . C71 O72 . 104.0(16) yes
C70 . C71 H711 . 106.2 no
O72 . C71 H711 . 106.9 no
C70 . C71 H713 . 112.3 no
O72 . C71 H713 . 116.8 no
H711 . C71 H713 . 110.0 no
C71 . O72 H721 . 104.5 no

loop_
_geom_bond_atom_site_label_1
_geom_bond_atom_site_label_2
_geom_bond_site_symmetry_2
_geom_bond_distance
_geom_bond_publ_flag
O1 C2 . 1.394(7) yes
O1 C33 . 1.420(7) yes
C2 C3 . 1.373(9) yes
C2 C30 . 1.369(9) yes
C3 C4 . 1.442(8) yes
C3 H31 . 0.929 no
C4 C5 . 1.532(8) yes
C4 C28 . 1.354(9) yes
C5 C6 . 1.495(8) yes
C5 H52 . 0.959 no
C5 H51 . 0.955 no
C6 C20 24_645 1.389(8) yes
C6 C7 . 1.394(8) yes
C7 C18 24_645 1.412(9) yes
C7 C8 . 1.507(8) yes
C8 C9 . 1.539(8) yes
C8 H82 . 0.968 no
C8 H81 . 0.964 no
C9 C10 . 1.385(9) yes
C9 C24 . 1.401(8) yes
C10 C11 . 1.373(8) yes
C10 C27 . 1.530(8) yes
C11 C12 . 1.347(9) yes
C11 H111 . 0.928 no
C12 O13 . 1.372(8) yes
C12 C23 . 1.412(9) yes
O13 C14 . 1.391(8) yes
C14 C15 . 1.468(9) yes
C14 H141 . 0.998 no
C14 H142 . 0.990 no
C15 O16 . 1.447(8) yes
C15 H151 . 0.998 no
C15 H152 . 0.985 no
O16 C17 . 1.382(8) yes
C17 C18 . 1.382(9) yes
C17 C19 . 1.404(8) yes
C18 H181 . 0.938 no
C19 C20 . 1.401(9) yes
C19 O21 . 1.354(7) yes
C20 H201 . 0.940 no
O21 C22 . 1.424(8) yes
C22 H223 . 0.981 no
C22 H221 . 0.974 no
C22 H222 . 0.966 no
C23 C24 . 1.389(9) yes
C23 O25 . 1.361(7) yes
C24 H241 . 0.936 no
O25 C26 . 1.426(8) yes
C26 H261 . 0.962 no
C26 H262 . 0.968 no
C26 H263 . 0.963 no
C27 C28 . 1.519(8) yes
C27 H272 . 0.980 no
C27 H271 . 0.979 no
C28 C29 . 1.415(9) yes
C29 C30 . 1.379(9) yes
C29 H291 . 0.936 no
C30 O31 . 1.377(8) yes
O31 C32 . 1.466(8) yes
C32 H321 . 0.967 no
C32 H323 . 0.968 no
C32 H322 . 0.965 no
C33 C34 . 1.530(8) yes
C33 H332 . 0.974 no
C33 H331 . 0.977 no
C34 C35 24_645 1.571(14) yes
C34 H352 24_645 0.954 no
C34 C35 . 1.571(14) yes
C34 H352 . 0.954 no
C35 O36 . 1.389(18) yes
C35 H351 . 0.972 no
C35 H353 . 0.969 no
O36 H361 . 0.819 no
O37 C38 . 1.421(8) yes
O37 C69 . 1.415(9) yes
C38 C68 24_645 1.355(9) yes
C38 C39 . 1.378(9) yes
C39 O40 . 1.389(7) yes
C39 C42 . 1.380(10) yes
O40 C41 . 1.409(9) yes
C41 H411 . 0.966 no
C41 H413 . 0.971 no
C41 H412 . 0.966 no
C42 C43 . 1.385(9) yes
C42 H421 . 0.924 no
C43 C67 24_645 1.378(9) yes
C43 C44 . 1.526(9) yes
C44 C45 . 1.521(9) yes
C44 H441 . 0.967 no
C44 H442 . 0.966 no
C45 C46 . 1.367(9) yes
C45 C52 . 1.414(8) yes
C46 C65 24_645 1.509(8) yes
C46 C47 . 1.398(8) yes
C47 C48 . 1.372(9) yes
C47 H471 . 0.943 no
C48 O49 . 1.400(8) yes
C48 C51 . 1.387(10) yes
O49 C50 . 1.421(9) yes
C50 H503 . 0.979 no
C50 H502 . 0.974 no
C50 H501 . 0.954 no
C51 C52 . 1.376(10) yes
C51 O53 . 1.376(8) yes
C52 H521 . 0.920 no
O53 C54 . 1.390(11) yes
C54 C55 . 1.552(14) yes
C54 H541 . 0.999 no
C54 H542 . 1.041 no
C55 O56 . 1.274(11) yes
C55 H551 . 0.985 no
C55 H552 . 0.976 no
O56 C57 . 1.412(10) yes
C57 C58 . 1.386(13) yes
C57 C64 . 1.381(11) yes
C58 O59 . 1.397(8) yes
C58 C61 . 1.356(11) yes
O59 C60 . 1.410(11) yes
C60 H601 . 0.950 no
C60 H602 . 0.950 no
C60 H603 . 0.950 no
C61 C62 . 1.418(9) yes
C61 H611 . 0.934 no
C62 C63 . 1.377(9) yes
C62 C66 . 1.512(9) yes
C63 C64 . 1.387(9) yes
C63 C65 . 1.515(9) yes
C64 H641 . 0.948 no
C65 H652 . 0.979 no
C65 H651 . 0.979 no
C66 C67 . 1.494(8) yes
C66 H661 . 0.975 no
C66 H662 . 0.973 no
C67 C68 . 1.391(9) yes
C68 H681 . 0.928 no
C69 C70 . 1.490(9) yes
C69 H692 . 0.971 no
C69 H691 . 0.998 no
C70 H712 24_645 0.951 no
C70 C71 24_645 1.73(2) yes
C70 C71 . 1.73(2) yes
C70 H712 . 0.951 no
C71 O72 . 1.43(2) yes
C71 H711 . 0.976 no
C71 H713 . 0.979 no
O72 H721 . 0.824 no

loop_
_geom_hbond_atom_site_label_D
_geom_hbond_site_symmetry_D
_geom_hbond_atom_site_label_H
_geom_hbond_atom_site_label_A
_geom_hbond_site_symmetry_A
_geom_hbond_angle_DHA
_geom_hbond_distance_DH
_geom_hbond_distance_HA
_geom_hbond_distance_DA
_geom_hbond_publ_flag
C34 . H352 O36 24_645 132 0.95 1.67 2.415(10) yes
C35 . H351 O72 24_645 130 0.97 1.43 2.182(10) yes
C55 . H551 O72 10_456 142 0.98 2.46 3.295(10) yes
C70 . H712 O36 . 131 0.95 2.27 2.982(10) yes
C71 24_645 H712 C69 24_645 124 0.82 2.03 2.581(10) yes
C71 24_645 H712 C70 . 155 0.82 0.95 1.727(10) yes
C70 . H712 O72 24_645 135 0.95 1.73 2.494(10) yes
C71 24_645 H712 C71 . 161 0.82 2.28 3.067(10) yes
C71 . H711 O36 24_645 128 0.98 1.40 2.144(10) yes
O72 . H721 O36 . 180 0.82 1.81 2.633(10) yes
O36 . H361 O59 16_645 180 0.82 1.67 2.492(10) yes
O36 . H361 C60 16_645 140 0.82 2.19 2.862(10) yes

loop_
_platon_squeeze_void_nr
_platon_squeeze_void_average_x
_platon_squeeze_void_average_y
_platon_squeeze_void_average_z
_platon_squeeze_void_volume
_platon_squeeze_void_count_electrons
_platon_squeeze_void_content
1 -0.004 -0.004 -0.004 21 0 ' '
2 0.250 0.003 0.000 108 31 ' '
3 0.504 -0.004 0.004 21 0 ' '
4 0.750 0.009 0.000 108 30 ' '
5 0.003 0.000 0.250 108 31 ' '
6 0.491 0.000 0.250 108 30 ' '
7 0.623 0.000 0.250 9831 674 ' '
8 0.250 -0.003 0.500 108 31 ' '
9 0.750 -0.009 0.500 108 30 ' '
10 0.504 0.003 0.496 21 0 ' '
11 -0.004 0.003 0.504 21 0 ' '
12 0.009 0.000 0.750 108 30 ' '
13 0.497 0.000 0.750 108 31 ' '
14 0.000 0.250 0.003 108 31 ' '
15 0.500 0.250 -0.003 107 31 ' '
16 0.000 0.250 0.491 108 30 ' '
17 0.500 0.250 0.509 108 30 ' '
18 0.250 0.509 0.500 108 30 ' '
19 0.750 0.503 0.500 108 31 ' '
20 0.250 0.491 0.000 108 30 ' '
21 0.750 0.497 0.000 108 31 ' '
22 0.509 0.500 0.250 108 30 ' '
23 0.997 0.500 0.250 108 31 ' '
24 0.503 0.500 0.750 108 31 ' '
25 0.991 0.500 0.750 108 30 ' '
26 0.496 0.496 0.496 21 0 ' '
27 0.004 0.496 0.504 21 0 ' '
28 0.004 0.503 -0.004 21 0 ' '
29 0.496 0.503 0.004 21 0 ' '
30 0.000 0.750 0.009 108 30 ' '
31 0.500 0.750 0.503 108 31 ' '
32 0.000 0.750 0.497 107 31 ' '
33 0.500 0.750 0.991 108 30 ' '
